data_4121652
loop_
_publ_author_name
'Meihaus, Katie R.'
'Minasian, Stefan G.'
'Lukens, Jr, Wayne W'
'Kozimor, Stosh A.'
'Shuh, David K.'
'Tyliszczak, Tolek'
'Long, Jeffrey R.'

_publ_section_title
;
 Influence of Pyrazolate vs N-Heterocyclic Carbene Ligands on the Slow
 Magnetic Relaxation of Homoleptic Trischelate Lanthanide(III) and
 Uranium(III) Complexes.
;
_journal_issue 16
_journal_name_full 'Journal of the American Chemical Society'
_journal_page_first 6056
_journal_page_last 6068
_journal_paper_doi 10.1021/ja501569t
_journal_volume 136
_journal_year 2014
_chemical_formula_sum 'C24 H36 B3 N12 Tb'
_chemical_formula_weight 684.00
_chemical_name_common km20
_chemical_name_systematic
;
 ?
;
_space_group_IT_number 148
_symmetry_cell_setting hexagonal
_symmetry_space_group_name_Hall '-R 3'
_symmetry_space_group_name_H-M 'R -3 :H'
_atom_sites_solution_hydrogens geom
_atom_sites_solution_primary direct
_atom_sites_solution_secondary difmap
_audit_creation_method SHELXL-97
_cell_angle_alpha 90.00
_cell_angle_beta 90.00
_cell_angle_gamma 120.00
_cell_formula_units_Z 6
_cell_length_a 16.0883(6)
_cell_length_b 16.0883(6)
_cell_length_c 19.8659(7)
_cell_measurement_reflns_used 9878
_cell_measurement_temperature 100(2)
_cell_measurement_theta_max 28.27
_cell_measurement_theta_min 2.52
_cell_volume 4453.1(3)
_computing_cell_refinement 'Bruker APEX2 v. 2009.1'
_computing_data_collection 'Bruker APEX2 v. 2009.1'
_computing_data_reduction 'Bruker APEX2 v. 2009.1'
_computing_molecular_graphics ORTEP-32
_computing_publication_material WinGX
_computing_structure_refinement 'SHELXL-97 (Sheldrick, 2008)'
_computing_structure_solution SIR-2004
_diffrn_ambient_temperature 100(2)
_diffrn_detector_area_resol_mean 8.366
_diffrn_measured_fraction_theta_full 0.951
_diffrn_measured_fraction_theta_max 0.899
_diffrn_measurement_device_type 'Bruker APEX-I CCD'
_diffrn_measurement_method '\f and \w scans'
_diffrn_radiation_monochromator graphite
_diffrn_radiation_source 'fine-focus sealed tube'
_diffrn_radiation_type MoK\a
_diffrn_radiation_wavelength 0.71073
_diffrn_reflns_av_R_equivalents 0.0287
_diffrn_reflns_av_sigmaI/netI 0.0243
_diffrn_reflns_limit_h_max 20
_diffrn_reflns_limit_h_min -20
_diffrn_reflns_limit_k_max 20
_diffrn_reflns_limit_k_min -20
_diffrn_reflns_limit_l_max 25
_diffrn_reflns_limit_l_min -25
_diffrn_reflns_number 17648
_diffrn_reflns_theta_full 25.00
_diffrn_reflns_theta_max 28.27
_diffrn_reflns_theta_min 1.79
_exptl_absorpt_coefficient_mu 2.419
_exptl_absorpt_correction_T_max 0.9094
_exptl_absorpt_correction_T_min 0.6982
_exptl_absorpt_correction_type multi-scan
_exptl_absorpt_process_details SADABS
_exptl_crystal_colour colorless
_exptl_crystal_density_diffrn 1.530
_exptl_crystal_density_method 'not measured'
_exptl_crystal_description block
_exptl_crystal_F_000 2064
_exptl_crystal_size_max 0.16
_exptl_crystal_size_mid 0.08
_exptl_crystal_size_min 0.04
_refine_diff_density_max 0.563
_refine_diff_density_min -0.491
_refine_diff_density_rms 0.064
_refine_ls_extinction_method none
_refine_ls_goodness_of_fit_ref 1.085
_refine_ls_hydrogen_treatment mixed
_refine_ls_matrix_type full
_refine_ls_number_parameters 129
_refine_ls_number_reflns 2218
_refine_ls_number_restraints 0
_refine_ls_restrained_S_all 1.085
_refine_ls_R_factor_all 0.0216
_refine_ls_R_factor_gt 0.0194
_refine_ls_shift/su_max 0.000
_refine_ls_shift/su_mean 0.000
_refine_ls_structure_factor_coef Fsqd
_refine_ls_weighting_details 'calc w=1/[\s^2^(Fo^2^)+(0.0216P)^2^+2.0282P] where P=(Fo^2^+2Fc^2^)/3'
_refine_ls_weighting_scheme calc
_refine_ls_wR_factor_gt 0.0428
_refine_ls_wR_factor_ref 0.0437
_reflns_number_gt 2087
_reflns_number_total 2218
_reflns_threshold_expression >2sigma(I)
_cod_data_source_file ja501569t_si_005.cif
_cod_data_source_block shelxl
_cod_depositor_comments
;
The following automatic conversions were performed:

'_symmetry_cell_setting' value 'Hexagonal' changed to 'hexagonal'
according to
/usr/data/users/saulius/crontab/automatic-downloads/rss-feeds/ACS/lib/dictionaries/cif_core.dic
dictionary named 'cif_core.dic' version 2.4.2 from 2011-04-26.

Automatic conversion script
Id: cif_fix_values 2281 2013-09-26 08:29:07Z andrius 

 Adding full bibliography for 4121642--4121653.cif.
;
_cod_original_sg_symbol_H-M R-3
_cod_database_code 4121652

loop_
_symmetry_equiv_pos_as_xyz
'x, y, z'
'-y, x-y, z'
'-x+y, -x, z'
'x+2/3, y+1/3, z+1/3'
'-y+2/3, x-y+1/3, z+1/3'
'-x+y+2/3, -x+1/3, z+1/3'
'x+1/3, y+2/3, z+2/3'
'-y+1/3, x-y+2/3, z+2/3'
'-x+y+1/3, -x+2/3, z+2/3'
'-x, -y, -z'
'y, -x+y, -z'
'x-y, x, -z'
'-x+2/3, -y+1/3, -z+1/3'
'y+2/3, -x+y+1/3, -z+1/3'
'x-y+2/3, x+1/3, -z+1/3'
'-x+1/3, -y+2/3, -z+2/3'
'y+1/3, -x+y+2/3, -z+2/3'
'x-y+1/3, x+2/3, -z+2/3'

loop_
_atom_site_label
_atom_site_type_symbol
_atom_site_fract_x
_atom_site_fract_y
_atom_site_fract_z
_atom_site_U_iso_or_equiv
_atom_site_adp_type
_atom_site_occupancy
_atom_site_symmetry_multiplicity
_atom_site_calc_flag
_atom_site_refinement_flags
C1 C 0.51178(16) 0.18992(17) 0.24582(11) 0.0400(5) Uani 1 1 d .
H1A H 0.4661 0.1917 0.2141 0.060 Uiso 1 1 calc R
H1B H 0.5531 0.2543 0.2643 0.060 Uiso 1 1 calc R
H1C H 0.4766 0.1453 0.2825 0.060 Uiso 1 1 calc R
C2 C 0.57184(13) 0.15734(14) 0.21028(9) 0.0295(4) Uani 1 1 d .
C3 C 0.58735(15) 0.08301(14) 0.22991(10) 0.0334(4) Uani 1 1 d .
H3 H 0.5605 0.0417 0.2676 0.040 Uiso 1 1 calc R
C4 C 0.64985(15) 0.08209(14) 0.18303(10) 0.0331(4) Uani 1 1 d .
H4 H 0.6743 0.0392 0.1827 0.040 Uiso 1 1 calc R
C5 C 0.62993(14) 0.06683(14) -0.02644(9) 0.0309(4) Uani 1 1 d .
H5 H 0.6491 0.0199 -0.0234 0.037 Uiso 1 1 calc R
C6 C 0.56480(14) 0.06607(14) -0.07155(10) 0.0327(4) Uani 1 1 d .
H6 H 0.5312 0.0198 -0.1056 0.039 Uiso 1 1 calc R
C7 C 0.55846(14) 0.14734(15) -0.05679(9) 0.0318(4) Uani 1 1 d .
C8 C 0.49652(18) 0.17929(18) -0.09025(11) 0.0437(5) Uani 1 1 d .
H8A H 0.5351 0.2474 -0.1020 0.066 Uiso 1 1 calc R
H8B H 0.4448 0.1700 -0.0596 0.066 Uiso 1 1 calc R
H8C H 0.4688 0.1415 -0.1313 0.066 Uiso 1 1 calc R
B1 B 0.73052(17) 0.17991(17) 0.07307(11) 0.0312(5) Uani 1 1 d .
N1 N 0.62211(11) 0.19938(11) 0.15398(8) 0.0268(3) Uani 1 1 d .
N2 N 0.67051(11) 0.15166(11) 0.13805(8) 0.0288(3) Uani 1 1 d .
N3 N 0.66190(12) 0.14513(12) 0.01263(8) 0.0293(3) Uani 1 1 d .
N4 N 0.61747(11) 0.19568(12) -0.00549(8) 0.0297(3) Uani 1 1 d .
Tb1 Tb 0.6667 0.3333 0.072631(7) 0.02452(6) Uani 1 3 d S
H1 H 0.7797(14) 0.1496(14) 0.0701(10) 0.029 Uiso 1 1 d .
H2 H 0.7712(14) 0.2637(15) 0.0697(11) 0.029 Uiso 1 1 d .

loop_
_atom_site_aniso_label
_atom_site_aniso_U_11
_atom_site_aniso_U_22
_atom_site_aniso_U_33
_atom_site_aniso_U_23
_atom_site_aniso_U_13
_atom_site_aniso_U_12
C1 0.0418(12) 0.0481(13) 0.0349(11) 0.0162(9) 0.0133(9) 0.0261(10)
C2 0.0275(9) 0.0306(9) 0.0260(9) 0.0006(7) -0.0017(7) 0.0111(8)
C3 0.0380(11) 0.0284(10) 0.0287(10) 0.0035(8) -0.0025(8) 0.0128(8)
C4 0.0417(11) 0.0291(10) 0.0300(10) -0.0007(8) -0.0061(8) 0.0188(9)
C5 0.0347(10) 0.0314(9) 0.0259(9) -0.0008(8) 0.0069(8) 0.0161(8)
C6 0.0335(10) 0.0352(10) 0.0238(9) -0.0020(8) 0.0035(8) 0.0129(8)
C7 0.0335(10) 0.0392(11) 0.0214(9) -0.0004(8) 0.0022(7) 0.0171(9)
C8 0.0530(14) 0.0526(14) 0.0322(11) -0.0088(10) -0.0139(10) 0.0315(12)
B1 0.0333(11) 0.0357(12) 0.0281(11) -0.0016(9) -0.0004(9) 0.0198(10)
N1 0.0285(8) 0.0282(8) 0.0238(7) -0.0011(6) -0.0020(6) 0.0142(7)
N2 0.0337(8) 0.0293(8) 0.0256(8) -0.0015(6) -0.0030(7) 0.0174(7)
N3 0.0327(8) 0.0323(8) 0.0254(8) -0.0002(6) 0.0020(6) 0.0182(7)
N4 0.0331(8) 0.0367(9) 0.0222(8) -0.0020(7) -0.0018(6) 0.0198(7)
Tb1 0.02720(7) 0.02720(7) 0.01916(8) 0.000 0.000 0.01360(3)

loop_
_atom_type_symbol
_atom_type_description
_atom_type_scat_dispersion_real
_atom_type_scat_dispersion_imag
_atom_type_scat_source
C C 0.0033 0.0016 'International Tables Vol C Tables 4.2.6.8 and 6.1.1.4'
H H 0.0000 0.0000 'International Tables Vol C Tables 4.2.6.8 and 6.1.1.4'
B B 0.0013 0.0007 'International Tables Vol C Tables 4.2.6.8 and 6.1.1.4'
N N 0.0061 0.0033 'International Tables Vol C Tables 4.2.6.8 and 6.1.1.4'
Tb Tb -0.1723 4.1537 'International Tables Vol C Tables 4.2.6.8 and 6.1.1.4'

loop_
_geom_angle_atom_site_label_1
_geom_angle_atom_site_label_2
_geom_angle_atom_site_label_3
_geom_angle
_geom_angle_site_symmetry_1
_geom_angle_site_symmetry_3
C2 C1 H1A 109.5 . .
C2 C1 H1B 109.5 . .
H1A C1 H1B 109.5 . .
C2 C1 H1C 109.5 . .
H1A C1 H1C 109.5 . .
H1B C1 H1C 109.5 . .
N1 C2 C3 110.05(17) . .
N1 C2 C1 123.35(17) . .
C3 C2 C1 126.58(18) . .
C4 C3 C2 105.37(17) . .
C4 C3 H3 127.3 . .
C2 C3 H3 127.3 . .
N2 C4 C3 108.69(17) . .
N2 C4 H4 125.7 . .
C3 C4 H4 125.7 . .
N3 C5 C6 108.53(17) . .
N3 C5 H5 125.7 . .
C6 C5 H5 125.7 . .
C5 C6 C7 105.54(17) . .
C5 C6 H6 127.2 . .
C7 C6 H6 127.2 . .
N4 C7 C6 109.92(18) . .
N4 C7 C8 122.71(19) . .
C6 C7 C8 127.36(19) . .
C7 C8 H8A 109.5 . .
C7 C8 H8B 109.5 . .
H8A C8 H8B 109.5 . .
C7 C8 H8C 109.5 . .
H8A C8 H8C 109.5 . .
H8B C8 H8C 109.5 . .
N3 B1 N2 108.54(16) . .
N3 B1 H1 109.7(10) . .
N2 B1 H1 113.0(11) . .
N3 B1 H2 105.2(10) . .
N2 B1 H2 107.2(11) . .
H1 B1 H2 112.9(15) . .
C2 N1 N2 106.02(15) . .
C2 N1 Tb1 144.32(13) . .
N2 N1 Tb1 109.55(11) . .
C4 N2 N1 109.87(16) . .
C4 N2 B1 131.64(17) . .
N1 N2 B1 118.34(15) . .
C5 N3 N4 109.60(16) . .
C5 N3 B1 131.45(17) . .
N4 N3 B1 118.81(15) . .
C7 N4 N3 106.41(16) . .
C7 N4 Tb1 143.76(13) . .
N3 N4 Tb1 109.63(11) . .
N4 Tb1 N4 85.19(5) . 2_655
N4 Tb1 N4 85.19(5) . 3_665
N4 Tb1 N4 85.19(5) 2_655 3_665
N4 Tb1 N1 135.73(5) . 2_655
N4 Tb1 N1 78.99(5) 2_655 2_655
N4 Tb1 N1 133.43(5) 3_665 2_655
N4 Tb1 N1 78.99(5) . .
N4 Tb1 N1 133.43(5) 2_655 .
N4 Tb1 N1 135.73(5) 3_665 .
N1 Tb1 N1 82.57(5) 2_655 .
N4 Tb1 N1 133.43(5) . 3_665
N4 Tb1 N1 135.73(5) 2_655 3_665
N4 Tb1 N1 78.99(5) 3_665 3_665
N1 Tb1 N1 82.57(5) 2_655 3_665
N1 Tb1 N1 82.57(5) . 3_665
N4 Tb1 H2 64.1(5) . .
N4 Tb1 H2 68.1(5) 2_655 .
N4 Tb1 H2 140.0(5) 3_665 .
N1 Tb1 H2 71.7(5) 2_655 .
N1 Tb1 H2 65.5(5) . .
N1 Tb1 H2 140.8(5) 3_665 .

loop_
_geom_bond_atom_site_label_1
_geom_bond_atom_site_label_2
_geom_bond_distance
_geom_bond_site_symmetry_2
C1 C2 1.488(3) .
C1 H1A 0.9800 .
C1 H1B 0.9800 .
C1 H1C 0.9800 .
C2 N1 1.347(2) .
C2 C3 1.394(3) .
C3 C4 1.376(3) .
C3 H3 0.9500 .
C4 N2 1.338(2) .
C4 H4 0.9500 .
C5 N3 1.344(2) .
C5 C6 1.374(3) .
C5 H5 0.9500 .
C6 C7 1.393(3) .
C6 H6 0.9500 .
C7 N4 1.344(2) .
C7 C8 1.487(3) .
C8 H8A 0.9800 .
C8 H8B 0.9800 .
C8 H8C 0.9800 .
B1 N3 1.535(3) .
B1 N2 1.538(3) .
B1 H1 1.12(2) .
B1 H2 1.17(2) .
N1 N2 1.376(2) .
N1 Tb1 2.4950(15) .
N3 N4 1.372(2) .
N4 Tb1 2.4873(16) .
Tb1 N4 2.4873(16) 2_655
Tb1 N4 2.4873(16) 3_665
Tb1 N1 2.4950(15) 2_655
Tb1 N1 2.4950(15) 3_665
Tb1 H2 2.44(2) .
